data_2204048
loop_
_publ_author_name
'Wu, Mei-Mei'
'Qin, Yong-Hai'

_publ_section_title
;Tris[\m-bis(diphenylphosphino)methane-\k^2^<i>P</i>:<i>P</i>']di-\m~3~-chloro-trisilver(I)
 hexafluoroantimonate dichloromethane disolvate
;
_journal_issue 8
_journal_name_full 'Acta Crystallographica Section E'
_journal_page_first m1185
_journal_page_last m1186
_journal_paper_doi 10.1107/S1600536804018112
_journal_volume 60
_journal_year 2004
_chemical_formula_iupac '[Ag3 Cl2 (C25 H22 P2)3] [Sb F6], 2C H2 Cl2'
_chemical_formula_moiety 'C75 H66 Ag3 Cl2 P6 +, F6 Sb -, 2C H2 Cl2'
_chemical_formula_sum 'C77 H70 Ag3 Cl6 F6 P6 Sb'
_chemical_formula_weight 1953.21
_chemical_name_common 'Sb Ag3 Cl6 P6 F6 C77 H70'
_chemical_name_systematic
;
Tris[\m-bis(diphenylphosphino)methane-\k^2^P:P']di-\m~3~-chloro-trisilver(I)
hexafluoroantimonate dichloromethane disolvate
;
_space_group_IT_number 14
_symmetry_cell_setting monoclinic
_symmetry_space_group_name_Hall '-P 2yn'
_symmetry_space_group_name_H-M 'P 1 21/n 1'
_atom_sites_solution_hydrogens geom
_atom_sites_solution_primary direct
_atom_sites_solution_secondary difmap
_audit_creation_method SHELXL-97
_cell_angle_alpha 90.00
_cell_angle_beta 95.3030(10)
_cell_angle_gamma 90.00
_cell_formula_units_Z 4
_cell_length_a 16.0613(4)
_cell_length_b 18.1719(5)
_cell_length_c 28.3500(7)
_cell_measurement_reflns_used 6217
_cell_measurement_temperature 293(2)
_cell_measurement_theta_max 25.60
_cell_measurement_theta_min 1.33
_cell_volume 8238.9(4)
_computing_cell_refinement 'SMART and SAINT (Siemens, 1994)'
_computing_data_collection 'SMART (Siemens, 1996)'
_computing_data_reduction 'XPREP (Siemens, 1994)'
_computing_molecular_graphics SHELXTL
_computing_publication_material SHELXTL
_computing_structure_refinement SHELXTL
_computing_structure_solution 'SHELXTL (Siemens, 1994)'
_diffrn_ambient_temperature 293(2)
_diffrn_measured_fraction_theta_full 0.926
_diffrn_measured_fraction_theta_max 0.926
_diffrn_measurement_device_type 'Siemens SMART CCD'
_diffrn_measurement_method \w
_diffrn_radiation_monochromator graphite
_diffrn_radiation_source 'fine-focus sealed tube'
_diffrn_radiation_type MoK\a
_diffrn_radiation_wavelength 0.71073
_diffrn_reflns_av_R_equivalents 0.0570
_diffrn_reflns_av_sigmaI/netI 0.0580
_diffrn_reflns_limit_h_max 9
_diffrn_reflns_limit_h_min -19
_diffrn_reflns_limit_k_max 21
_diffrn_reflns_limit_k_min -16
_diffrn_reflns_limit_l_max 34
_diffrn_reflns_limit_l_min -32
_diffrn_reflns_number 28476
_diffrn_reflns_theta_full 25.60
_diffrn_reflns_theta_max 25.60
_diffrn_reflns_theta_min 1.33
_diffrn_standards_decay_% 0
_diffrn_standards_interval_count 0
_diffrn_standards_interval_time 0
_diffrn_standards_number 0
_exptl_absorpt_coefficient_mu 1.392
_exptl_absorpt_correction_T_max 0.641
_exptl_absorpt_correction_T_min 0.438
_exptl_absorpt_correction_type multi-scan
_exptl_absorpt_process_details '(SADABS; Sheldrick, 1996)'
_exptl_crystal_colour 'pale yellow'
_exptl_crystal_density_diffrn 1.575
_exptl_crystal_density_method 'not measured'
_exptl_crystal_description prism
_exptl_crystal_F_000 3880
_exptl_crystal_size_max .60
_exptl_crystal_size_mid .50
_exptl_crystal_size_min .32
_refine_diff_density_max 1.539
_refine_diff_density_min -1.064
_refine_ls_extinction_method none
_refine_ls_goodness_of_fit_ref 1.218
_refine_ls_hydrogen_treatment constr
_refine_ls_matrix_type full
_refine_ls_number_parameters 892
_refine_ls_number_reflns 14352
_refine_ls_number_restraints 6
_refine_ls_restrained_S_all 1.220
_refine_ls_R_factor_all 0.1119
_refine_ls_R_factor_gt 0.0720
_refine_ls_shift/su_max 0.094
_refine_ls_shift/su_mean 0.002
_refine_ls_structure_factor_coef Fsqd
_refine_ls_weighting_details 'calc w = 1/[\s^2^(Fo^2^)+(0.0294P)^2^+55.193P] where P = (Fo^2^+2Fc^2^)/3'
_refine_ls_weighting_scheme calc
_refine_ls_wR_factor_gt 0.1451
_refine_ls_wR_factor_ref 0.1706
_reflns_number_gt 10131
_reflns_number_total 14352
_reflns_threshold_expression I>2\s(I)
_cod_data_source_file lh6228.cif
_cod_data_source_block I
_cod_original_sg_symbol_Hall '-P 2yn '
_cod_original_sg_symbol_H-M 'P 21/n'
_cod_database_code 2204048
_cod_database_fobs_code 2204048

loop_
_symmetry_equiv_pos_as_xyz
'x, y, z'
'-x+1/2, y+1/2, -z+1/2'
'-x, -y, -z'
'x-1/2, -y-1/2, z-1/2'

loop_
_atom_site_label
_atom_site_fract_x
_atom_site_fract_y
_atom_site_fract_z
_atom_site_U_iso_or_equiv
_atom_site_adp_type
_atom_site_calc_flag
_atom_site_refinement_flags
_atom_site_occupancy
_atom_site_type_symbol
Ag3 0.85375(4) 0.82543(4) 0.75825(2) 0.04721(18) Uani d . 1 Ag
Ag2 0.95918(4) 0.82398(5) 0.66148(2) 0.0528(2) Uani d . 1 Ag
Ag1 1.06488(4) 0.78071(4) 0.76999(2) 0.0528(2) Uani d . 1 Ag
Sb1 0.43565(4) 0.77895(5) 0.55432(3) 0.0693(2) Uani d . 1 Sb
P2 0.86252(13) 0.82303(13) 0.84630(7) 0.0386(5) Uani d . 1 P
C01 0.7404(5) 0.7847(5) 0.6417(3) 0.0394(19) Uani d . 1 C
H01A 0.7551 0.7330 0.6414 0.047 Uiso calc R 1 H
H01B 0.6879 0.7907 0.6223 0.047 Uiso calc R 1 H
Cl2 0.93667(13) 0.70478(12) 0.72449(8) 0.0482(5) Uani d . 1 Cl
P5 1.09321(13) 0.80082(13) 0.62819(8) 0.0414(5) Uani d . 1 P
Cl1 0.98756(14) 0.91145(12) 0.73781(8) 0.0483(5) Uani d . 1 Cl
P6 1.19248(13) 0.77800(13) 0.72676(8) 0.0421(5) Uani d . 1 P
P4 0.82170(14) 0.83775(14) 0.61517(8) 0.0463(6) Uani d . 1 P
P3 0.72575(13) 0.81242(12) 0.70306(7) 0.0390(5) Uani d . 1 P
P1 1.04450(13) 0.75886(13) 0.85544(8) 0.0407(5) Uani d . 1 P
C211 0.7655(5) 0.7949(5) 0.8715(3) 0.046(2) Uani d . 1 C
C621 1.2830(6) 0.8242(5) 0.7595(3) 0.049(2) Uani d . 1 C
C121 1.0952(5) 0.8284(5) 0.8955(3) 0.047(2) Uani d . 1 C
C521 1.1126(5) 0.7059(5) 0.6089(3) 0.048(2) Uani d . 1 C
C421 0.7746(6) 0.9294(5) 0.6046(3) 0.055(2) Uani d . 1 C
C321 0.6642(5) 0.7332(5) 0.7220(3) 0.043(2) Uani d . 1 C
C511 1.1044(6) 0.8547(5) 0.5740(3) 0.049(2) Uani d . 1 C
C221 0.8912(6) 0.9103(5) 0.8775(3) 0.047(2) Uani d . 1 C
C212 0.7627(6) 0.7709(6) 0.9181(3) 0.060(3) Uani d . 1 C
H21A 0.8120 0.7678 0.9380 0.072 Uiso calc R 1 H
C03 1.1882(5) 0.8239(5) 0.6677(3) 0.045(2) Uani d . 1 C
H03A 1.1903 0.8768 0.6724 0.054 Uiso calc R 1 H
H03B 1.2372 0.8098 0.6522 0.054 Uiso calc R 1 H
C611 1.2324(5) 0.6845(5) 0.7178(3) 0.047(2) Uani d . 1 C
C126 1.1075(6) 0.8990(6) 0.8781(4) 0.063(3) Uani d . 1 C
H12A 1.0898 0.9099 0.8467 0.076 Uiso calc R 1 H
C522 1.1775(7) 0.6893(6) 0.5819(4) 0.070(3) Uani d . 1 C
H52A 1.2113 0.7267 0.5720 0.084 Uiso calc R 1 H
C216 0.6918(5) 0.7975(6) 0.8425(4) 0.062(3) Uani d . 1 C
H21B 0.6920 0.8133 0.8113 0.074 Uiso calc R 1 H
C02 0.9366(5) 0.7538(5) 0.8724(3) 0.043(2) Uani d . 1 C
H02A 0.9145 0.7055 0.8639 0.052 Uiso calc R 1 H
H02B 0.9387 0.7579 0.9066 0.052 Uiso calc R 1 H
C622 1.2801(6) 0.8371(6) 0.8082(3) 0.060(3) Uani d . 1 C
H62A 1.2320 0.8243 0.8223 0.072 Uiso calc R 1 H
C411 0.8261(6) 0.7963(6) 0.5567(3) 0.061(3) Uani d . 1 C
C111 1.0872(5) 0.6711(5) 0.8797(3) 0.049(2) Uani d . 1 C
C226 0.9066(6) 0.9136(6) 0.9267(3) 0.062(3) Uani d . 1 C
H22A 0.9048 0.8707 0.9445 0.075 Uiso calc R 1 H
C626 1.3539(6) 0.8459(6) 0.7392(4) 0.063(3) Uani d . 1 C
H62B 1.3577 0.8393 0.7070 0.076 Uiso calc R 1 H
C311 0.6542(5) 0.8913(5) 0.6992(3) 0.045(2) Uani d . 1 C
C326 0.5797(6) 0.7341(6) 0.7240(4) 0.066(3) Uani d . 1 C
H32A 0.5491 0.7761 0.7149 0.079 Uiso calc R 1 H
C215 0.6172(6) 0.7765(7) 0.8596(4) 0.078(3) Uani d . 1 C
H21C 0.5681 0.7774 0.8395 0.093 Uiso calc R 1 H
C526 1.0634(7) 0.6487(5) 0.6228(4) 0.063(3) Uani d . 1 C
H52B 1.0194 0.6587 0.6410 0.075 Uiso calc R 1 H
C612 1.3038(7) 0.6698(6) 0.6960(4) 0.071(3) Uani d . 1 C
H61A 1.3317 0.7081 0.6825 0.086 Uiso calc R 1 H
C125 1.1460(8) 0.9535(7) 0.9070(5) 0.084(4) Uani d . 1 C
H12B 1.1541 1.0001 0.8948 0.100 Uiso calc R 1 H
C322 0.7083(6) 0.6697(5) 0.7361(4) 0.061(3) Uani d . 1 C
H32B 0.7661 0.6685 0.7360 0.074 Uiso calc R 1 H
C625 1.4204(7) 0.8780(6) 0.7677(5) 0.078(3) Uani d . 1 C
H62C 1.4684 0.8922 0.7542 0.094 Uiso calc R 1 H
C514 1.1074(8) 0.9349(7) 0.4902(4) 0.080(3) Uani d . 1 C
H51A 1.1078 0.9640 0.4632 0.096 Uiso calc R 1 H
C116 1.0557(7) 0.6317(6) 0.9168(4) 0.071(3) Uani d . 1 C
H11A 1.0114 0.6512 0.9318 0.085 Uiso calc R 1 H
C122 1.1224(7) 0.8143(6) 0.9434(3) 0.066(3) Uani d . 1 C
H12C 1.1145 0.7680 0.9562 0.080 Uiso calc R 1 H
C312 0.5855(6) 0.8975(7) 0.6658(4) 0.070(3) Uani d . 1 C
H31A 0.5750 0.8604 0.6434 0.083 Uiso calc R 1 H
C416 0.8559(8) 0.7250(7) 0.5548(4) 0.082(3) Uani d . 1 C
H41A 0.8653 0.6986 0.5829 0.098 Uiso calc R 1 H
C325 0.5387(7) 0.6715(7) 0.7398(5) 0.086(4) Uani d . 1 C
H32C 0.4814 0.6730 0.7423 0.103 Uiso calc R 1 H
C213 0.6877(7) 0.7516(7) 0.9354(4) 0.074(3) Uani d . 1 C
H21D 0.6867 0.7368 0.9667 0.089 Uiso calc R 1 H
C512 1.0359(7) 0.8601(7) 0.5415(4) 0.082(4) Uani d . 1 C
H51B 0.9867 0.8364 0.5476 0.099 Uiso calc R 1 H
C112 1.1526(7) 0.6395(7) 0.8587(4) 0.078(3) Uani d . 1 C
H11B 1.1750 0.6633 0.8338 0.093 Uiso calc R 1 H
C316 0.6691(6) 0.9476(5) 0.7319(4) 0.062(3) Uani d . 1 C
H31B 0.7142 0.9449 0.7549 0.074 Uiso calc R 1 H
C222 0.8971(7) 0.9738(5) 0.8509(4) 0.063(3) Uani d . 1 C
H22B 0.8879 0.9723 0.8181 0.076 Uiso calc R 1 H
C422 0.6987(7) 0.9383(7) 0.5768(4) 0.075(3) Uani d . 1 C
H42A 0.6711 0.8975 0.5631 0.090 Uiso calc R 1 H
F5 0.5366(7) 0.7532(8) 0.5817(5) 0.227(7) Uani d . 1 F
C516 1.1750(7) 0.8887(7) 0.5621(4) 0.079(4) Uani d . 1 C
H51C 1.2235 0.8858 0.5826 0.095 Uiso calc R 1 H
C423 0.6641(9) 1.0084(9) 0.5697(6) 0.099(4) Uani d . 1 C
H42B 0.6149 1.0148 0.5501 0.118 Uiso calc R 1 H
C323 0.6662(7) 0.6085(6) 0.7503(4) 0.074(3) Uani d . 1 C
H32D 0.6963 0.5663 0.7593 0.089 Uiso calc R 1 H
C114 1.1523(9) 0.5337(7) 0.9106(6) 0.094(4) Uani d . 1 C
H11C 1.1728 0.4877 0.9201 0.113 Uiso calc R 1 H
C123 1.1610(8) 0.8698(8) 0.9714(4) 0.089(4) Uani d . 1 C
H12D 1.1796 0.8598 1.0028 0.106 Uiso calc R 1 H
C525 1.0788(8) 0.5769(7) 0.6100(5) 0.089(4) Uani d . 1 C
H52C 1.0454 0.5394 0.6202 0.106 Uiso calc R 1 H
C624 1.4153(7) 0.8887(6) 0.8153(5) 0.078(3) Uani d . 1 C
H62D 1.4598 0.9103 0.8336 0.094 Uiso calc R 1 H
F4 0.4649(6) 0.7510(8) 0.4961(3) 0.185(6) Uani d . 1 F
C214 0.6145(7) 0.7545(7) 0.9056(4) 0.078(3) Uani d . 1 C
H21E 0.5638 0.7415 0.9168 0.094 Uiso calc R 1 H
C225 0.9246(8) 0.9803(7) 0.9494(4) 0.081(3) Uani d . 1 C
H22C 0.9323 0.9823 0.9823 0.097 Uiso calc R 1 H
C523 1.1923(8) 0.6159(8) 0.5693(5) 0.093(4) Uani d . 1 C
H52D 1.2366 0.6050 0.5517 0.112 Uiso calc R 1 H
F3 0.3972(9) 0.6862(7) 0.5612(6) 0.227(7) Uani d . 1 F
C115 1.0888(8) 0.5652(7) 0.9315(5) 0.087(4) Uani d . 1 C
H11D 1.0671 0.5410 0.9566 0.105 Uiso calc R 1 H
C414 0.8562(12) 0.7315(12) 0.4694(5) 0.127(7) Uani d . 1 C
H41B 0.8668 0.7107 0.4405 0.153 Uiso calc R 1 H
C412 0.8107(7) 0.8337(8) 0.5132(4) 0.085(4) Uani d . 1 C
H41C 0.7902 0.8815 0.5132 0.102 Uiso calc R 1 H
F2 0.4000(7) 0.8081(8) 0.6118(4) 0.203(6) Uani d . 1 F
C515 1.1763(8) 0.9276(8) 0.5199(5) 0.097(4) Uani d . 1 C
H51D 1.2260 0.9489 0.5123 0.116 Uiso calc R 1 H
C113 1.1853(8) 0.5717(8) 0.8748(6) 0.104(5) Uani d . 1 C
H11E 1.2306 0.5519 0.8609 0.124 Uiso calc R 1 H
C224 0.9311(9) 1.0433(8) 0.9231(5) 0.100(5) Uani d . 1 C
H22D 0.9449 1.0877 0.9382 0.120 Uiso calc R 1 H
C513 1.0376(7) 0.8997(8) 0.4997(4) 0.096(4) Uani d . 1 C
H51E 0.9902 0.9019 0.4783 0.115 Uiso calc R 1 H
C424 0.7041(12) 1.0686(9) 0.5921(6) 0.112(6) Uani d . 1 C
H42C 0.6805 1.1152 0.5882 0.135 Uiso calc R 1 H
F1 0.4766(9) 0.8708(6) 0.5494(5) 0.210(6) Uani d . 1 F
C223 0.9171(9) 1.0407(7) 0.8744(5) 0.096(4) Uani d . 1 C
H22E 0.9209 1.0836 0.8568 0.116 Uiso calc R 1 H
C315 0.6153(8) 1.0092(7) 0.7301(5) 0.087(4) Uani d . 1 C
H31C 0.6259 1.0474 0.7516 0.104 Uiso calc R 1 H
C616 1.1882(8) 0.6263(6) 0.7342(4) 0.080(3) Uani d . 1 C
H61B 1.1380 0.6346 0.7472 0.096 Uiso calc R 1 H
C314 0.5478(8) 1.0130(8) 0.6969(5) 0.087(4) Uani d . 1 C
H31D 0.5125 1.0536 0.6962 0.104 Uiso calc R 1 H
C413 0.8250(10) 0.8014(12) 0.4705(5) 0.114(6) Uani d . 1 C
H41D 0.8133 0.8274 0.4424 0.137 Uiso calc R 1 H
C313 0.5321(8) 0.9577(8) 0.6650(5) 0.090(4) Uani d . 1 C
H31E 0.4859 0.9602 0.6427 0.108 Uiso calc R 1 H
C426 0.8148(8) 0.9903(6) 0.6270(4) 0.073(3) Uani d . 1 C
H42D 0.8647 0.9847 0.6461 0.088 Uiso calc R 1 H
C524 1.1415(8) 0.5599(7) 0.5830(5) 0.090(4) Uani d . 1 C
H52E 1.1502 0.5115 0.5739 0.108 Uiso calc R 1 H
C613 1.3350(8) 0.5975(8) 0.6940(5) 0.091(4) Uani d . 1 C
H61C 1.3846 0.5885 0.6805 0.110 Uiso calc R 1 H
C614 1.2918(11) 0.5405(8) 0.7122(6) 0.104(5) Uani d . 1 C
H61D 1.3124 0.4928 0.7112 0.125 Uiso calc R 1 H
C425 0.7779(12) 1.0599(7) 0.6199(5) 0.105(5) Uani d . 1 C
H42E 0.8039 1.1009 0.6343 0.126 Uiso calc R 1 H
F6 0.3319(7) 0.7989(10) 0.5282(5) 0.232(7) Uani d . 1 F
C615 1.2197(11) 0.5535(7) 0.7313(5) 0.103(5) Uani d . 1 C
H61E 1.1901 0.5144 0.7428 0.124 Uiso calc R 1 H
Cl3 1.1078(3) 1.1697(3) 0.65989(19) 0.1402(17) Uani d D 1 Cl
Cl4 1.0704(4) 1.0258(3) 0.6221(2) 0.168(2) Uani d D 1 Cl
Cl6 1.1578(6) 0.4551(7) 0.3617(3) 0.305(5) Uani d D 1 Cl
C623 1.3460(8) 0.8681(7) 0.8359(4) 0.078(3) Uani d . 1 C
H62E 1.3431 0.8747 0.8683 0.093 Uiso calc R 1 H
Cl5 1.1211(8) 0.5277(6) 0.4460(4) 0.351(7) Uani d D 1 Cl
C124 1.1721(8) 0.9387(8) 0.9534(5) 0.087(4) Uani d . 1 C
H12E 1.1973 0.9754 0.9727 0.105 Uiso calc R 1 H
C324 0.5822(8) 0.6088(7) 0.7515(5) 0.084(4) Uani d . 1 C
H32E 0.5545 0.5667 0.7602 0.101 Uiso calc R 1 H
C415 0.8727(11) 0.6906(9) 0.5116(6) 0.130(6) Uani d . 1 C
H41E 0.8937 0.6430 0.5112 0.156 Uiso calc R 1 H
C04 1.0599(17) 1.0862(7) 0.6675(6) 0.269(18) Uani d D 1 C
H04A 1.0837 1.0642 0.6969 0.323 Uiso calc R 1 H
H04B 1.0009 1.0944 0.6703 0.323 Uiso calc R 1 H
C05 1.1957(10) 0.5113(14) 0.4075(7) 0.32(2) Uani d D 1 C
H05B 1.2441 0.4883 0.4245 0.385 Uiso calc R 1 H
H05A 1.2134 0.5577 0.3947 0.385 Uiso calc R 1 H

loop_
_atom_site_aniso_label
_atom_site_aniso_U_11
_atom_site_aniso_U_22
_atom_site_aniso_U_33
_atom_site_aniso_U_12
_atom_site_aniso_U_13
_atom_site_aniso_U_23
Ag3 0.0410(4) 0.0633(4) 0.0365(3) 0.0017(3) -0.0006(3) -0.0014(3)
Ag2 0.0379(4) 0.0775(5) 0.0431(4) 0.0011(3) 0.0052(3) -0.0011(4)
Ag1 0.0422(4) 0.0733(5) 0.0435(4) 0.0014(3) 0.0076(3) 0.0041(4)
Sb1 0.0561(4) 0.0951(6) 0.0567(4) -0.0040(4) 0.0059(3) -0.0176(4)
P2 0.0354(11) 0.0485(13) 0.0315(10) 0.0034(10) 0.0012(8) 0.0011(10)
C01 0.035(4) 0.047(5) 0.036(4) -0.009(4) 0.005(3) 0.005(4)
Cl2 0.0438(12) 0.0486(12) 0.0530(13) -0.0025(10) 0.0080(10) -0.0019(10)
P5 0.0358(11) 0.0499(13) 0.0393(12) -0.0002(10) 0.0075(9) 0.0014(10)
Cl1 0.0548(13) 0.0453(12) 0.0451(12) 0.0011(10) 0.0056(10) -0.0035(10)
P6 0.0340(11) 0.0522(14) 0.0405(12) 0.0011(10) 0.0048(9) 0.0006(11)
P4 0.0391(12) 0.0611(15) 0.0384(12) -0.0013(11) 0.0022(9) 0.0036(11)
P3 0.0365(11) 0.0456(13) 0.0343(11) -0.0021(9) 0.0005(9) 0.0009(10)
P1 0.0353(11) 0.0505(13) 0.0361(11) 0.0032(10) 0.0029(9) 0.0049(10)
C211 0.038(5) 0.053(5) 0.046(5) -0.003(4) 0.004(4) -0.006(4)
C621 0.053(5) 0.048(5) 0.045(5) 0.009(4) 0.003(4) -0.008(4)
C121 0.033(4) 0.066(6) 0.041(5) -0.002(4) 0.006(4) -0.003(5)
C521 0.039(5) 0.058(6) 0.046(5) 0.001(4) -0.001(4) -0.006(4)
C421 0.055(6) 0.058(6) 0.053(6) -0.005(5) 0.013(5) 0.015(5)
C321 0.038(5) 0.050(5) 0.040(5) 0.004(4) 0.000(4) -0.001(4)
C511 0.053(5) 0.055(6) 0.040(5) 0.004(4) 0.014(4) 0.007(4)
C221 0.052(5) 0.050(5) 0.041(5) -0.001(4) 0.009(4) -0.009(4)
C212 0.043(5) 0.085(8) 0.052(6) -0.004(5) 0.000(4) 0.019(5)
C03 0.040(5) 0.051(5) 0.045(5) -0.007(4) 0.010(4) -0.002(4)
C611 0.049(5) 0.046(5) 0.044(5) 0.004(4) -0.003(4) 0.001(4)
C126 0.058(6) 0.080(8) 0.052(6) -0.010(5) 0.008(5) 0.005(6)
C522 0.058(6) 0.075(8) 0.079(7) 0.002(6) 0.021(6) -0.013(6)
C216 0.034(5) 0.092(8) 0.059(6) 0.007(5) 0.009(4) -0.001(6)
C02 0.033(4) 0.056(5) 0.039(5) 0.013(4) -0.003(4) 0.002(4)
C622 0.059(6) 0.067(7) 0.053(6) -0.004(5) 0.006(5) 0.004(5)
C411 0.058(6) 0.079(8) 0.046(6) -0.014(5) 0.009(5) -0.015(5)
C111 0.043(5) 0.052(5) 0.051(5) 0.009(4) -0.007(4) 0.000(5)
C226 0.071(7) 0.067(7) 0.047(6) 0.003(5) -0.001(5) -0.007(5)
C626 0.050(6) 0.074(7) 0.068(7) -0.006(5) 0.017(5) -0.016(6)
C311 0.041(5) 0.050(5) 0.042(5) 0.009(4) 0.005(4) 0.008(4)
C326 0.039(5) 0.068(7) 0.090(8) 0.001(5) 0.005(5) 0.009(6)
C215 0.043(6) 0.116(10) 0.073(8) -0.008(6) -0.002(5) -0.005(7)
C526 0.073(7) 0.047(6) 0.072(7) -0.009(5) 0.025(6) -0.004(5)
C612 0.068(7) 0.054(6) 0.094(8) 0.012(5) 0.019(6) -0.001(6)
C125 0.093(9) 0.081(8) 0.080(9) -0.035(7) 0.022(7) -0.014(7)
C322 0.052(6) 0.057(6) 0.078(7) 0.002(5) 0.016(5) 0.006(5)
C625 0.049(6) 0.072(8) 0.115(10) -0.010(5) 0.006(6) -0.016(7)
C514 0.092(9) 0.094(9) 0.056(7) 0.000(7) 0.016(6) 0.028(6)
C116 0.085(8) 0.061(7) 0.067(7) 0.014(6) 0.010(6) 0.017(6)
C122 0.073(7) 0.074(7) 0.052(6) -0.007(6) 0.001(5) -0.004(5)
C312 0.060(6) 0.088(8) 0.058(6) 0.025(6) -0.007(5) 0.003(6)
C416 0.093(9) 0.094(9) 0.058(7) -0.016(7) 0.011(6) -0.018(7)
C325 0.061(7) 0.083(9) 0.117(11) -0.020(7) 0.020(7) 0.001(8)
C213 0.058(7) 0.108(9) 0.058(6) -0.002(6) 0.019(5) 0.016(6)
C512 0.060(7) 0.125(11) 0.060(7) -0.012(7) -0.004(5) 0.040(7)
C112 0.059(7) 0.079(8) 0.097(9) 0.018(6) 0.015(6) 0.004(7)
C316 0.062(6) 0.043(5) 0.080(7) 0.000(5) 0.006(5) -0.004(5)
C222 0.082(7) 0.053(6) 0.056(6) 0.001(5) 0.012(5) -0.001(5)
C422 0.054(6) 0.080(8) 0.091(8) 0.005(6) 0.006(6) 0.024(7)
F5 0.127(8) 0.269(15) 0.261(15) 0.070(9) -0.104(9) -0.113(12)
C516 0.067(7) 0.113(10) 0.056(6) -0.033(7) 0.002(5) 0.026(7)
C423 0.081(9) 0.097(11) 0.120(12) 0.018(8) 0.021(8) 0.036(10)
C323 0.080(8) 0.051(6) 0.096(9) 0.003(6) 0.029(7) 0.008(6)
C114 0.087(10) 0.068(8) 0.122(12) 0.024(7) -0.025(9) 0.002(8)
C123 0.099(10) 0.110(11) 0.052(7) -0.013(8) -0.016(6) -0.019(7)
C525 0.100(10) 0.064(8) 0.106(10) -0.010(7) 0.027(8) -0.010(7)
C624 0.065(7) 0.066(7) 0.098(10) 0.001(6) -0.021(7) -0.026(7)
F4 0.150(9) 0.315(15) 0.099(6) -0.068(9) 0.054(6) -0.104(8)
C214 0.046(6) 0.108(10) 0.084(8) -0.011(6) 0.029(6) 0.008(7)
C225 0.096(9) 0.086(9) 0.062(7) -0.009(7) 0.010(6) -0.026(7)
C523 0.082(9) 0.098(10) 0.107(10) 0.009(8) 0.045(8) -0.026(8)
F3 0.235(15) 0.149(11) 0.303(18) -0.066(10) 0.063(13) 0.005(11)
C115 0.094(9) 0.071(8) 0.093(9) 0.013(7) -0.013(7) 0.027(7)
C414 0.148(16) 0.178(19) 0.062(9) -0.040(14) 0.038(9) -0.051(12)
C412 0.086(8) 0.126(11) 0.042(6) -0.013(8) 0.007(5) 0.009(7)
F2 0.175(10) 0.327(17) 0.116(8) -0.025(10) 0.060(7) -0.094(10)
C515 0.085(9) 0.120(11) 0.087(9) -0.035(8) 0.020(7) 0.040(8)
C113 0.071(9) 0.107(12) 0.135(13) 0.041(8) 0.021(9) -0.009(10)
C224 0.112(11) 0.097(11) 0.093(10) -0.023(9) 0.009(8) -0.058(9)
C513 0.061(7) 0.146(13) 0.080(9) -0.009(8) 0.002(6) 0.039(9)
C424 0.142(15) 0.078(10) 0.128(14) 0.042(11) 0.064(12) 0.045(10)
F1 0.286(16) 0.123(9) 0.232(14) -0.068(10) 0.072(12) -0.002(9)
C223 0.131(12) 0.062(8) 0.098(11) -0.016(8) 0.022(9) -0.006(7)
C315 0.090(9) 0.059(7) 0.115(11) 0.005(7) 0.024(8) -0.018(7)
C616 0.093(9) 0.060(7) 0.089(9) -0.007(6) 0.027(7) -0.008(6)
C314 0.078(9) 0.082(9) 0.104(10) 0.037(7) 0.025(8) 0.027(8)
C413 0.117(12) 0.182(18) 0.045(7) -0.019(12) 0.013(7) -0.016(10)
C313 0.074(8) 0.112(11) 0.085(9) 0.041(8) 0.002(7) 0.015(8)
C426 0.095(9) 0.059(7) 0.069(7) -0.013(6) 0.023(6) 0.006(6)
C524 0.094(10) 0.066(8) 0.111(11) 0.007(7) 0.012(8) -0.025(8)
C613 0.076(8) 0.082(9) 0.116(11) 0.016(7) 0.008(7) -0.028(8)
C614 0.125(13) 0.069(9) 0.114(12) 0.025(9) -0.014(10) -0.024(8)
C425 0.171(16) 0.048(8) 0.103(11) -0.007(9) 0.046(11) 0.007(7)
F6 0.113(8) 0.37(2) 0.197(12) 0.078(11) -0.051(8) -0.079(13)
C615 0.148(14) 0.055(8) 0.112(12) -0.018(8) 0.039(10) -0.003(7)
Cl3 0.141(4) 0.123(4) 0.164(4) -0.024(3) 0.049(3) -0.035(3)
Cl4 0.207(6) 0.142(4) 0.154(5) -0.023(4) 0.016(4) -0.024(4)
Cl6 0.260(10) 0.430(16) 0.226(9) -0.078(10) 0.033(8) 0.014(10)
C623 0.082(8) 0.089(9) 0.059(7) -0.005(7) -0.014(6) -0.016(6)
Cl5 0.424(17) 0.348(14) 0.278(12) -0.195(13) 0.014(11) 0.027(11)
C124 0.084(9) 0.099(10) 0.079(9) -0.031(8) 0.008(7) -0.030(8)
C324 0.090(9) 0.056(7) 0.112(10) -0.024(7) 0.037(8) -0.002(7)
C415 0.170(17) 0.113(13) 0.116(14) -0.027(11) 0.063(12) -0.048(11)
C04 0.28(3) 0.41(4) 0.143(19) -0.17(3) 0.14(2) -0.12(2)
C05 0.52(6) 0.37(5) 0.079(15) -0.23(4) 0.06(3) -0.03(2)

loop_
_atom_type_symbol
_atom_type_description
_atom_type_scat_dispersion_real
_atom_type_scat_dispersion_imag
_atom_type_scat_source
C C 0.0033 0.0016 'International Tables Vol C Tables 4.2.6.8 and 6.1.1.4'
H H 0.0000 0.0000 'International Tables Vol C Tables 4.2.6.8 and 6.1.1.4'
O O 0.0106 0.0060 'International Tables Vol C Tables 4.2.6.8 and 6.1.1.4'
F F 0.0171 0.0103 'International Tables Vol C Tables 4.2.6.8 and 6.1.1.4'
P P 0.1023 0.0942 'International Tables Vol C Tables 4.2.6.8 and 6.1.1.4'
Cl Cl 0.1484 0.1585 'International Tables Vol C Tables 4.2.6.8 and 6.1.1.4'
Ag Ag -0.8971 1.1015 'International Tables Vol C Tables 4.2.6.8 and 6.1.1.4'
Sb Sb -0.5866 1.5461 'International Tables Vol C Tables 4.2.6.8 and 6.1.1.4'

loop_
_geom_angle_atom_site_label_1
_geom_angle_atom_site_label_2
_geom_angle_atom_site_label_3
_geom_angle
_geom_angle_publ_flag
P3 Ag3 P2 126.79(7) yes
P3 Ag3 Cl1 122.55(7) yes
P2 Ag3 Cl1 104.32(7) ?
P3 Ag3 Cl2 95.93(7) ?
P2 Ag3 Cl2 110.31(7) yes
Cl1 Ag3 Cl2 88.13(6) yes
P3 Ag3 Ag2 86.27(5) yes
P2 Ag3 Ag2 146.56(5) ?
Cl1 Ag3 Ag2 51.06(5) yes
Cl2 Ag3 Ag2 54.43(5) ?
P5 Ag2 P4 125.59(8) yes
P5 Ag2 Cl1 108.65(8) ?
P4 Ag2 Cl1 116.33(8) yes
P5 Ag2 Cl2 106.01(7) yes
P4 Ag2 Cl2 104.51(7) ?
Cl1 Ag2 Cl2 88.10(7) yes
P5 Ag2 Ag3 147.05(6) yes
P4 Ag2 Ag3 86.56(6) ?
Cl1 Ag2 Ag3 53.00(5) yes
Cl2 Ag2 Ag3 52.48(5) yes
P6 Ag1 P1 131.40(8) yes
P6 Ag1 Cl2 112.40(7) yes
P1 Ag1 Cl2 102.62(7) ?
P6 Ag1 Cl1 102.58(7) yes
P1 Ag1 Cl1 110.88(7) ?
Cl2 Ag1 Cl1 88.98(7) yes
F5 Sb1 F6 176.1(8) ?
F5 Sb1 F1 87.3(7) ?
F6 Sb1 F1 96.5(8) ?
F5 Sb1 F3 90.8(7) ?
F6 Sb1 F3 85.4(8) ?
F1 Sb1 F3 177.9(8) ?
F5 Sb1 F4 91.2(6) ?
F6 Sb1 F4 89.4(6) ?
F1 Sb1 F4 93.5(6) ?
F3 Sb1 F4 87.6(6) ?
F5 Sb1 F2 92.0(6) ?
F6 Sb1 F2 87.4(6) ?
F1 Sb1 F2 87.0(6) ?
F3 Sb1 F2 92.0(7) ?
F4 Sb1 F2 176.8(5) ?
C02 P2 C211 101.1(4) ?
C02 P2 C221 105.6(4) ?
C211 P2 C221 103.5(4) ?
C02 P2 Ag3 113.0(3) yes
C211 P2 Ag3 114.9(3) yes
C221 P2 Ag3 116.9(3) ?
P4 C01 P3 113.6(4) ?
P4 C01 H01A 108.9 ?
P3 C01 H01A 108.9 ?
P4 C01 H01B 108.9 ?
P3 C01 H01B 108.9 ?
H01A C01 H01B 107.7 ?
Ag1 Cl2 Ag3 78.54(6) yes
Ag1 Cl2 Ag2 77.07(6) ?
Ag3 Cl2 Ag2 73.09(6) ?
C511 P5 C521 102.5(4) ?
C511 P5 C03 104.2(4) ?
C521 P5 C03 103.8(4) ?
C511 P5 Ag2 112.6(3) ?
C521 P5 Ag2 116.8(3) ?
C03 P5 Ag2 115.4(3) ?
Ag2 Cl1 Ag3 75.94(6) yes
Ag2 Cl1 Ag1 78.31(6) ?
Ag3 Cl1 Ag1 77.37(6) ?
C611 P6 C621 102.7(4) ?
C611 P6 C03 105.8(4) ?
C621 P6 C03 102.1(4) ?
C611 P6 Ag1 113.6(3) yes
C621 P6 Ag1 112.9(3) ?
C03 P6 Ag1 118.0(3) ?
C411 P4 C01 104.1(4) ?
C411 P4 C421 105.9(5) ?
C01 P4 C421 104.1(4) ?
C411 P4 Ag2 109.4(3) yes
C01 P4 Ag2 111.3(3) ?
C421 P4 Ag2 120.7(3) ?
C311 P3 C01 106.9(4) ?
C311 P3 C321 106.0(4) ?
C01 P3 C321 100.3(4) ?
C311 P3 Ag3 116.2(3) yes
C01 P3 Ag3 116.8(3) ?
C321 P3 Ag3 109.0(3) ?
C121 P1 C111 103.6(4) ?
C121 P1 C02 104.3(4) ?
C111 P1 C02 100.7(4) ?
C121 P1 Ag1 113.5(3) yes
C111 P1 Ag1 114.9(3) ?
C02 P1 Ag1 118.1(3) ?
C216 C211 C212 118.3(8) ?
C216 C211 P2 118.0(7) ?
C212 C211 P2 123.7(7) ?
C626 C621 C622 117.7(9) ?
C626 C621 P6 124.1(7) ?
C622 C621 P6 118.2(7) ?
C126 C121 C122 117.9(9) ?
C126 C121 P1 118.8(7) ?
C122 C121 P1 123.3(8) ?
C522 C521 C526 118.3(9) ?
C522 C521 P5 121.6(8) ?
C526 C521 P5 120.0(7) ?
C422 C421 C426 120.2(10) ?
C422 C421 P4 121.4(8) ?
C426 C421 P4 118.3(8) ?
C326 C321 C322 118.6(9) ?
C326 C321 P3 124.3(7) ?
C322 C321 P3 117.1(7) ?
C516 C511 C512 115.8(9) ?
C516 C511 P5 126.6(8) ?
C512 C511 P5 117.6(7) ?
C222 C221 C226 119.5(9) ?
C222 C221 P2 118.6(7) ?
C226 C221 P2 121.8(7) ?
C213 C212 C211 121.2(9) ?
C213 C212 H21A 119.4 ?
C211 C212 H21A 119.4 ?
P5 C03 P6 113.6(4) ?
P5 C03 H03A 108.8 ?
P6 C03 H03A 108.8 ?
P5 C03 H03B 108.8 ?
P6 C03 H03B 108.8 ?
H03A C03 H03B 107.7 ?
C612 C611 C616 118.6(9) ?
C612 C611 P6 123.8(8) ?
C616 C611 P6 117.6(8) ?
C121 C126 C125 120.9(10) ?
C121 C126 H12A 119.6 ?
C125 C126 H12A 119.6 ?
C521 C522 C523 120.0(11) ?
C521 C522 H52A 120.0 ?
C523 C522 H52A 120.0 ?
C211 C216 C215 120.3(10) ?
C211 C216 H21B 119.9 ?
C215 C216 H21B 119.9 ?
P2 C02 P1 116.7(5) ?
P2 C02 H02A 108.1 ?
P1 C02 H02A 108.1 ?
P2 C02 H02B 108.1 ?
P1 C02 H02B 108.1 ?
H02A C02 H02B 107.3 ?
C623 C622 C621 122.3(10) ?
C623 C622 H62A 118.9 ?
C621 C622 H62A 118.9 ?
C416 C411 C412 116.8(10) ?
C416 C411 P4 117.6(8) ?
C412 C411 P4 125.2(10) ?
C112 C111 C116 116.8(9) ?
C112 C111 P1 118.1(8) ?
C116 C111 P1 125.0(7) ?
C225 C226 C221 120.7(10) ?
C225 C226 H22A 119.7 ?
C221 C226 H22A 119.7 ?
C621 C626 C625 119.5(10) ?
C621 C626 H62B 120.3 ?
C625 C626 H62B 120.3 ?
C316 C311 C312 118.2(9) ?
C316 C311 P3 118.0(7) ?
C312 C311 P3 123.8(8) ?
C321 C326 C325 120.0(10) ?
C321 C326 H32A 120.0 ?
C325 C326 H32A 120.0 ?
C214 C215 C216 121.3(10) ?
C214 C215 H21C 119.4 ?
C216 C215 H21C 119.4 ?
C525 C526 C521 120.8(10) ?
C525 C526 H52B 119.6 ?
C521 C526 H52B 119.6 ?
C611 C612 C613 120.9(11) ?
C611 C612 H61A 119.6 ?
C613 C612 H61A 119.6 ?
C124 C125 C126 120.4(12) ?
C124 C125 H12B 119.8 ?
C126 C125 H12B 119.8 ?
C323 C322 C321 120.1(9) ?
C323 C322 H32B 119.9 ?
C321 C322 H32B 119.9 ?
C624 C625 C626 120.9(11) ?
C624 C625 H62C 119.6 ?
C626 C625 H62C 119.6 ?
C515 C514 C513 119.0(11) ?
C515 C514 H51A 120.5 ?
C513 C514 H51A 120.5 ?
C115 C116 C111 121.4(11) ?
C115 C116 H11A 119.3 ?
C111 C116 H11A 119.3 ?
C123 C122 C121 119.9(11) ?
C123 C122 H12C 120.1 ?
C121 C122 H12C 120.1 ?
C313 C312 C311 121.6(11) ?
C313 C312 H31A 119.2 ?
C311 C312 H31A 119.2 ?
C411 C416 C415 122.5(14) ?
C411 C416 H41A 118.7 ?
C415 C416 H41A 118.7 ?
C324 C325 C326 120.6(11) ?
C324 C325 H32C 119.7 ?
C326 C325 H32C 119.7 ?
C212 C213 C214 119.5(10) ?
C212 C213 H21D 120.3 ?
C214 C213 H21D 120.3 ?
C511 C512 C513 122.1(10) ?
C511 C512 H51B 118.9 ?
C513 C512 H51B 118.9 ?
C111 C112 C113 120.3(12) ?
C111 C112 H11B 119.9 ?
C113 C112 H11B 119.9 ?
C311 C316 C315 119.7(11) ?
C311 C316 H31B 120.2 ?
C315 C316 H31B 120.2 ?
C221 C222 C223 119.1(10) ?
C221 C222 H22B 120.5 ?
C223 C222 H22B 120.5 ?
C421 C422 C423 120.1(12) ?
C421 C422 H42A 119.9 ?
C423 C422 H42A 119.9 ?
C511 C516 C515 121.6(11) ?
C511 C516 H51C 119.2 ?
C515 C516 H51C 119.2 ?
C424 C423 C422 119.3(14) ?
C424 C423 H42B 120.4 ?
C422 C423 H42B 120.4 ?
C324 C323 C322 121.4(11) ?
C324 C323 H32D 119.3 ?
C322 C323 H32D 119.3 ?
C115 C114 C113 118.0(12) ?
C115 C114 H11C 121.0 ?
C113 C114 H11C 121.0 ?
C124 C123 C122 121.1(11) ?
C124 C123 H12D 119.5 ?
C122 C123 H12D 119.5 ?
C524 C525 C526 121.6(12) ?
C524 C525 H52C 119.2 ?
C526 C525 H52C 119.2 ?
C623 C624 C625 120.7(11) ?
C623 C624 H62D 119.7 ?
C625 C624 H62D 119.7 ?
C215 C214 C213 119.5(9) ?
C215 C214 H21E 120.3 ?
C213 C214 H21E 120.3 ?
C224 C225 C226 119.8(11) ?
C224 C225 H22C 120.1 ?
C226 C225 H22C 120.1 ?
C524 C523 C522 120.7(11) ?
C524 C523 H52D 119.6 ?
C522 C523 H52D 119.6 ?
C114 C115 C116 121.8(13) ?
C114 C115 H11D 119.1 ?
C116 C115 H11D 119.1 ?
C413 C414 C415 120.5(14) ?
C413 C414 H41B 119.7 ?
C415 C414 H41B 119.7 ?
C413 C412 C411 122.1(14) ?
C413 C412 H41C 119.0 ?
C411 C412 H41C 119.0 ?
C514 C515 C516 121.0(11) ?
C514 C515 H51D 119.5 ?
C516 C515 H51D 119.5 ?
C114 C113 C112 121.6(12) ?
C114 C113 H11E 119.2 ?
C112 C113 H11E 119.2 ?
C223 C224 C225 120.1(12) ?
C223 C224 H22D 120.0 ?
C225 C224 H22D 120.0 ?
C514 C513 C512 120.2(12) ?
C514 C513 H51E 119.9 ?
C512 C513 H51E 119.9 ?
C425 C424 C423 120.7(14) ?
C425 C424 H42C 119.6 ?
C423 C424 H42C 119.6 ?
C224 C223 C222 120.7(12) ?
C224 C223 H22E 119.6 ?
C222 C223 H22E 119.6 ?
C314 C315 C316 120.5(12) ?
C314 C315 H31C 119.7 ?
C316 C315 H31C 119.7 ?
C611 C616 C615 119.9(11) ?
C611 C616 H61B 120.1 ?
C615 C616 H61B 120.1 ?
C313 C314 C315 120.3(11) ?
C313 C314 H31D 119.8 ?
C315 C314 H31D 119.8 ?
C414 C413 C412 120.4(15) ?
C414 C413 H41D 119.8 ?
C412 C413 H41D 119.8 ?
C314 C313 C312 119.7(12) ?
C314 C313 H31E 120.2 ?
C312 C313 H31E 120.2 ?
C425 C426 C421 118.4(13) ?
C425 C426 H42D 120.8 ?
C421 C426 H42D 120.8 ?
C525 C524 C523 118.5(12) ?
C525 C524 H52E 120.7 ?
C523 C524 H52E 120.7 ?
C614 C613 C612 119.6(12) ?
C614 C613 H61C 120.2 ?
C612 C613 H61C 120.2 ?
C615 C614 C613 120.2(13) ?
C615 C614 H61D 119.9 ?
C613 C614 H61D 119.9 ?
C424 C425 C426 121.1(14) ?
C424 C425 H42E 119.4 ?
C426 C425 H42E 119.4 ?
C614 C615 C616 120.6(13) ?
C614 C615 H61E 119.7 ?
C616 C615 H61E 119.7 ?
C624 C623 C622 119.0(11) ?
C624 C623 H62E 120.5 ?
C622 C623 H62E 120.5 ?
C125 C124 C123 119.8(11) ?
C125 C124 H12E 120.1 ?
C123 C124 H12E 120.1 ?
C323 C324 C325 119.2(11) ?
C323 C324 H32E 120.4 ?
C325 C324 H32E 120.4 ?
C416 C415 C414 117.6(16) ?
C416 C415 H41E 121.2 ?
C414 C415 H41E 121.2 ?
Cl4 C04 Cl3 113.2(5) ?
Cl4 C04 H04A 108.9 ?
Cl3 C04 H04A 108.9 ?
Cl4 C04 H04B 108.9 ?
Cl3 C04 H04B 108.9 ?
H04A C04 H04B 107.8 ?
Cl5 C05 Cl6 111.3(6) ?
Cl5 C05 H05B 109.4 ?
Cl6 C05 H05B 109.4 ?
Cl5 C05 H05A 109.3 ?
Cl6 C05 H05A 109.3 ?
H05B C05 H05A 108.0 ?

loop_
_geom_bond_atom_site_label_1
_geom_bond_atom_site_label_2
_geom_bond_distance
_geom_bond_publ_flag
Ag3 P3 2.477(2) yes
Ag3 P2 2.488(2) yes
Ag3 Cl1 2.762(2) yes
Ag3 Cl2 2.781(2) yes
Ag3 Ag2 3.3544(9) yes
Ag2 P5 2.465(2) yes
Ag2 P4 2.475(2) yes
Ag2 Cl1 2.690(2) yes
Ag2 Cl2 2.852(2) yes
Ag1 P6 2.484(2) yes
Ag1 P1 2.506(2) yes
Ag1 Cl2 2.705(2) yes
Ag1 Cl1 2.794(2) yes
Sb1 F5 1.794(10) ?
Sb1 F6 1.797(10) ?
Sb1 F1 1.804(11) ?
Sb1 F3 1.812(12) ?
Sb1 F4 1.829(8) ?
Sb1 F2 1.855(9) ?
P2 C02 1.839(8) ?
P2 C211 1.845(9) ?
P2 C221 1.853(9) ?
C01 P4 1.838(7) ?
C01 P3 1.847(8) ?
C01 H01A 0.9700 ?
C01 H01B 0.9700 ?
P5 C511 1.845(9) ?
P5 C521 1.846(9) ?
P5 C03 1.855(8) ?
P6 C611 1.842(9) ?
P6 C621 1.852(9) ?
P6 C03 1.866(8) ?
P4 C411 1.828(10) ?
P4 C421 1.842(10) ?
P3 C311 1.834(9) ?
P3 C321 1.853(9) ?
P1 C121 1.839(9) ?
P1 C111 1.844(9) ?
P1 C02 1.843(8) ?
C211 C216 1.379(12) ?
C211 C212 1.398(12) ?
C621 C626 1.380(13) ?
C621 C622 1.406(12) ?
C121 C126 1.396(13) ?
C121 C122 1.410(13) ?
C521 C522 1.381(13) ?
C521 C526 1.385(13) ?
C421 C422 1.398(14) ?
C421 C426 1.404(14) ?
C321 C326 1.364(12) ?
C321 C322 1.394(12) ?
C511 C516 1.360(13) ?
C511 C512 1.373(13) ?
C221 C222 1.387(13) ?
C221 C226 1.395(12) ?
C212 C213 1.385(13) ?
C212 H21A 0.9300 ?
C03 H03A 0.9700 ?
C03 H03B 0.9700 ?
C611 C612 1.376(13) ?
C611 C616 1.379(14) ?
C126 C125 1.393(15) ?
C126 H12A 0.9300 ?
C522 C523 1.406(16) ?
C522 H52A 0.9300 ?
C216 C215 1.386(14) ?
C216 H21B 0.9300 ?
C02 H02A 0.9700 ?
C02 H02B 0.9700 ?
C622 C623 1.379(14) ?
C622 H62A 0.9300 ?
C411 C416 1.383(16) ?
C411 C412 1.408(15) ?
C111 C112 1.381(13) ?
C111 C116 1.405(13) ?
C226 C225 1.391(15) ?
C226 H22A 0.9300 ?
C626 C625 1.404(14) ?
C626 H62B 0.9300 ?
C311 C316 1.386(13) ?
C311 C312 1.392(12) ?
C326 C325 1.408(15) ?
C326 H32A 0.9300 ?
C215 C214 1.369(15) ?
C215 H21C 0.9300 ?
C526 C525 1.382(15) ?
C526 H52B 0.9300 ?
C612 C613 1.409(15) ?
C612 H61A 0.9300 ?
C125 C124 1.370(17) ?
C125 H12B 0.9300 ?
C322 C323 1.379(14) ?
C322 H32B 0.9300 ?
C625 C624 1.372(16) ?
C625 H62C 0.9300 ?
C514 C515 1.335(17) ?
C514 C513 1.339(16) ?
C514 H51A 0.9300 ?
C116 C115 1.369(15) ?
C116 H11A 0.9300 ?
C122 C123 1.393(15) ?
C122 H12C 0.9300 ?
C312 C313 1.388(15) ?
C312 H31A 0.9300 ?
C416 C415 1.423(17) ?
C416 H41A 0.9300 ?
C325 C324 1.362(16) ?
C325 H32C 0.9300 ?
C213 C214 1.384(15) ?
C213 H21D 0.9300 ?
C512 C513 1.388(15) ?
C512 H51B 0.9300 ?
C112 C113 1.398(17) ?
C112 H11B 0.9300 ?
C316 C315 1.411(15) ?
C316 H31B 0.9300 ?
C222 C223 1.408(15) ?
C222 H22B 0.9300 ?
C422 C423 1.397(17) ?
C422 H42A 0.9300 ?
C516 C515 1.390(15) ?
C516 H51C 0.9300 ?
C423 C424 1.39(2) ?
C423 H42B 0.9300 ?
C323 C324 1.353(15) ?
C323 H32D 0.9300 ?
C114 C115 1.353(18) ?
C114 C113 1.373(19) ?
C114 H11C 0.9300 ?
C123 C124 1.370(17) ?
C123 H12D 0.9300 ?
C525 C524 1.356(17) ?
C525 H52C 0.9300 ?
C624 C623 1.356(16) ?
C624 H62D 0.9300 ?
C214 H21E 0.9300 ?
C225 C224 1.375(18) ?
C225 H22C 0.9300 ?
C523 C524 1.382(17) ?
C523 H52D 0.9300 ?
C115 H11D 0.9300 ?
C414 C413 1.37(2) ?
C414 C415 1.41(2) ?
C414 H41B 0.9300 ?
C412 C413 1.384(17) ?
C412 H41C 0.9300 ?
C515 H51D 0.9300 ?
C113 H11E 0.9300 ?
C224 C223 1.380(18) ?
C224 H22D 0.9300 ?
C513 H51E 0.9300 ?
C424 C425 1.37(2) ?
C424 H42C 0.9300 ?
C223 H22E 0.9300 ?
C315 C314 1.370(17) ?
C315 H31C 0.9300 ?
C616 C615 1.421(17) ?
C616 H61B 0.9300 ?
C314 C313 1.362(18) ?
C314 H31D 0.9300 ?
C413 H41D 0.9300 ?
C313 H31E 0.9300 ?
C426 C425 1.403(17) ?
C426 H42D 0.9300 ?
C524 H52E 0.9300 ?
C613 C614 1.373(19) ?
C613 H61C 0.9300 ?
C614 C615 1.344(19) ?
C614 H61D 0.9300 ?
C425 H42E 0.9300 ?
C615 H61E 0.9300 ?
Cl3 C04 1.725(5) ?
Cl4 C04 1.713(5) ?
Cl6 C05 1.718(5) ?
C623 H62E 0.9300 ?
Cl5 C05 1.721(5) ?
C124 H12E 0.9300 ?
C324 H32E 0.9300 ?
C415 H41E 0.9300 ?
C04 H04A 0.9700 ?
C04 H04B 0.9700 ?
C05 H05B 0.9700 ?
C05 H05A 0.9700 ?
